data_2010570
loop_
_publ_author_name
'Yuan, Yi'
'Zhou, Haibing'
'Jiang, Zhonlin'
'Yan, Jiaming'
'Xie, Rugang'

_publ_section_title
;
 A new tribridged imidazolium cyclophane
;
_journal_data_validation_number IUC9900198
_journal_issue 1
_journal_name_full 'Acta Crystallographica Section C'
_journal_page_first e34
_journal_page_last e35
_journal_paper_doi 10.1107/S0108270199016406
_journal_volume 56
_journal_year 2000
_chemical_formula_moiety 'C33 H39 N6 3+, 3Br 1-, 2H2 O'
_chemical_formula_sum 'C33 H43 Br3 N6 O2'
_chemical_formula_weight 795.46
_chemical_melting_point_gt 573
_chemical_name_common none
_chemical_name_systematic
;
2,11,13,21,29,31-hexamethyl-5,16,24-triaza-8,19,27-triazoniaheptacyclo-
[10.10.6.1^1,3^.1^5,8^.1^10,14^.1^16,19^.1^24,27^]tritriaconta-
1,3(29),6,8(30),10,12,14(31),17,19(32),21,25,27(33)-dodecene tribromide
dihydrate
;
_space_group_IT_number 11
_symmetry_cell_setting monoclinic
_symmetry_space_group_name_Hall '-P 2yb'
_symmetry_space_group_name_H-M 'P 1 21/m 1'
_audit_creation_method SHELXL-97
_cell_angle_alpha 90.00
_cell_angle_beta 114.290(10)
_cell_angle_gamma 90.00
_cell_formula_units_Z 2
_cell_length_a 9.855(2)
_cell_length_b 17.306(3)
_cell_length_c 10.607(2)
_cell_measurement_reflns_used 29
_cell_measurement_temperature 296(2)
_cell_measurement_theta_max 16.44
_cell_measurement_theta_min 3.16
_cell_volume 1648.9(6)
_computing_cell_refinement 'XSCANS (Siemens, 1996)'
_computing_data_collection 'XSCANS (Siemens, 1996)'
_computing_data_reduction 'SHELXTL (Siemens, 1994)'
_computing_molecular_graphics 'SHELXTL (Siemens, 1994)'
_computing_publication_material 'SHELXTL (Siemens, 1994)'
_computing_structure_refinement 'SHELXL97 (Sheldrick, 1997)'
_computing_structure_solution 'SHELXS97 (Sheldrick, 1990)'
_diffrn_ambient_temperature 296(2)
_diffrn_measured_fraction_theta_full .993
_diffrn_measured_fraction_theta_max .993
_diffrn_measurement_device_type 'Siemens P4'
_diffrn_measurement_method \w
_diffrn_radiation_monochromator graphite
_diffrn_radiation_source 'normal-focus sealed tube'
_diffrn_radiation_type MoK\a
_diffrn_radiation_wavelength .71073
_diffrn_reflns_av_R_equivalents .022
_diffrn_reflns_av_sigmaI/netI .0602
_diffrn_reflns_limit_h_max 11
_diffrn_reflns_limit_h_min 0
_diffrn_reflns_limit_k_max 20
_diffrn_reflns_limit_k_min -1
_diffrn_reflns_limit_l_max 11
_diffrn_reflns_limit_l_min -12
_diffrn_reflns_number 3533
_diffrn_reflns_theta_full 25.00
_diffrn_reflns_theta_max 25
_diffrn_reflns_theta_min 2.11
_diffrn_standards_decay_% 5.36
_diffrn_standards_interval_count 97
_diffrn_standards_number 3
_exptl_absorpt_coefficient_mu 3.710
_exptl_absorpt_correction_T_max .354
_exptl_absorpt_correction_T_min .227
_exptl_absorpt_correction_type empirical
_exptl_absorpt_process_details '(SHELXTL; Siemems, 1994)'
_exptl_crystal_colour colourless
_exptl_crystal_density_diffrn 1.602
_exptl_crystal_density_method 'not measured'
_exptl_crystal_description flake
_exptl_crystal_F_000 808
_exptl_crystal_size_max .56
_exptl_crystal_size_mid .40
_exptl_crystal_size_min .28
_refine_diff_density_max .409
_refine_diff_density_min -.445
_refine_ls_extinction_coef .0033(4)
_refine_ls_extinction_method SHELXL97
_refine_ls_goodness_of_fit_ref .884
_refine_ls_hydrogen_treatment constr
_refine_ls_matrix_type full
_refine_ls_number_parameters 217
_refine_ls_number_reflns 2989
_refine_ls_number_restraints 3
_refine_ls_restrained_S_all .884
_refine_ls_R_factor_all .060
_refine_ls_R_factor_gt .034
_refine_ls_shift/su_max .001
_refine_ls_shift/su_mean .000
_refine_ls_structure_factor_coef Fsqd
_refine_ls_weighting_details 'calc w = 1/[\s^2^(Fo^2^)+(0.0376P)^2^] where P = (Fo^2^+2Fc^2^)/3'
_refine_ls_weighting_scheme calc
_refine_ls_wR_factor_ref .073
_reflns_number_gt 2006
_reflns_number_total 2989
_reflns_threshold_expression I>2\s(I)
_cod_data_source_file qa0198.cif
_cod_data_source_block I
_cod_depositor_comments
;
The following automatic conversions were performed:
'_symmetry_cell_setting' value 'Monoclinic' changed to 'monoclinic'
according to '/home/saulius/struct/CIF-dictionaries/cif_core.dic'
dictionary named 'cif_core.dic' version 2.4.1 from 2010-06-29.

Automatic conversion script
Id: cif_fix_enum 1527 2010-12-29 10:47:43Z saulius 

The following automatic conversions were performed:

'_chemical_melting_point' tag was changed to
'_chemical_melting_point_gt' since the value was specified 'more
than' ('>') a certain temperature. The value '>573' was changed to
'573' - it should be numeric and without a unit designator.

Automatic conversion script
Id: cif_fix_values 1646 2011-03-28 12:23:43Z adriana 

The following automatic conversions were performed:

'_chemical_melting_point' tag was changed to
'_chemical_melting_point_gt' since the value was specified 'more
than' ('>') a certain temperature. The value '>573' was changed to
'573' - it should be numeric and without a unit
designator.

'_symmetry_cell_setting' value 'Monoclinic' changed to
'monoclinic' according to
/home/saulius/struct/CIF-dictionaries/cif_core.dic dictionary named
'cif_core.dic' version 2.4.1 from 2010-06-29.

Automatic conversion script
Id: cif_fix_values 1715 2011-07-08 13:25:40Z adriana 
;
_cod_original_cell_volume 1648.9(5)
_cod_original_sg_symbol_H-M 'P 21/m'
_cod_database_code 2010570
_cod_database_fobs_code 2010570

loop_
_symmetry_equiv_pos_as_xyz
'x, y, z'
'-x, y+1/2, -z'
'-x, -y, -z'
'x, -y-1/2, z'

loop_
_atom_site_label
_atom_site_fract_x
_atom_site_fract_y
_atom_site_fract_z
_atom_site_U_iso_or_equiv
_atom_site_adp_type
_atom_site_calc_flag
_atom_site_refinement_flags
_atom_site_occupancy
_atom_site_disorder_assembly
_atom_site_disorder_group
_atom_site_type_symbol
Br1 .60411(4) -.04704(2) .27542(4) .03738(14) Uani d . 1 . . Br
Br2 .68478(8) .2500 .34559(7) .0586(2) Uani d S 1 . . Br
N1 .3727(3) .18781(15) .0343(3) .0246(6) Uani d . 1 . . N
N2 .0796(3) .18738(16) .4093(3) .0294(7) Uani d . 1 . . N
N3 -.2540(3) .18748(15) -.2009(3) .0266(7) Uani d . 1 . . N
C1 .4272(3) .21116(18) -.0585(3) .0289(8) Uani d . 1 . . C
H1 .4585 .1793 -.1119 .035 Uiso calc R 1 . . H
C2 .3421(5) .2500 .0904(5) .0282(12) Uani d S 1 . . C
H2 .3052 .2500 .1582 .034 Uiso calc SR 1 . . H
C3 .3499(4) .10763(18) .0691(4) .0285(9) Uani d . 1 . . C
H3A .4301 .0928 .1561 .034 Uiso calc R 1 . . H
H3B .3507 .0728 -.0022 .034 Uiso calc R 1 . . H
C4 .1563(4) .2112(2) .5422(4) .0477(11) Uani d . 1 . . C
H4 .2007 .1795 .6192 .057 Uiso calc R 1 . . H
C5 .0334(6) .2500 .3306(5) .0332(13) Uani d S 1 . . C
H5 -.0224 .2500 .2354 .040 Uiso calc SR 1 . . H
C6 .0517(4) .10673(18) .3586(4) .0334(9) Uani d . 1 . . C
H6A -.0453 .0902 .3513 .040 Uiso calc R 1 . . H
H6B .1262 .0730 .4238 .040 Uiso calc R 1 . . H
C7 -.3782(4) .2114(2) -.3113(3) .0414(10) Uani d . 1 . . C
H7 -.4500 .1797 -.3751 .050 Uiso calc R 1 . . H
C8 -.1814(6) .2500 -.1362(5) .0328(13) Uani d S 1 . . C
H8 -.0928 .2500 -.0571 .039 Uiso calc SR 1 . . H
C9 -.2092(4) .10568(18) -.1630(4) .0295(9) Uani d . 1 . . C
H9A -.1926 .0807 -.2373 .035 Uiso calc R 1 . . H
H9B -.2885 .0783 -.1502 .035 Uiso calc R 1 . . H
C10 .2014(4) .10158(17) .0810(4) .0231(8) Uani d . 1 . . C
C11 .1973(4) .10027(18) .2113(4) .0249(8) Uani d . 1 . . C
C12 .0575(4) .10082(17) .2187(4) .0252(8) Uani d . 1 . . C
C13 -.0758(4) .10057(17) .0980(4) .0258(8) Uani d . 1 . . C
C14 -.0678(4) .10195(17) -.0305(4) .0258(8) Uani d . 1 . . C
C15 .0699(4) .10317(17) -.0407(3) .0246(8) Uani d . 1 . . C
C16 .0764(4) .1110(2) -.1794(4) .0380(10) Uani d . 1 . . C
H16A .0599 .1639 -.2088 .046 Uiso calc R 1 . . H
H16B .0009 .0791 -.2457 .046 Uiso calc R 1 . . H
H16C .1725 .0948 -.1722 .046 Uiso calc R 1 . . H
C17 .3393(4) .1013(2) .3419(4) .0405(10) Uani d . 1 . . C
H17A .3919 .0536 .3499 .049 Uiso calc R 1 . . H
H17B .3157 .1075 .4206 .049 Uiso calc R 1 . . H
H17C .4007 .1436 .3382 .049 Uiso calc R 1 . . H
C18 -.2246(4) .1027(2) .1085(4) .0411(10) Uani d . 1 . . C
H18A -.2336 .0582 .1585 .049 Uiso calc R 1 . . H
H18B -.3035 .1026 .0173 .049 Uiso calc R 1 . . H
H18C -.2308 .1488 .1563 .049 Uiso calc R 1 . . H
O .7795(5) .0838(3) .5175(4) .0864(12) Uani d D 1 . . O
H1A .727(6) .050(2) .456(5) .12(2) Uiso d D 1 . . H
H1B .749(6) .1280(15) .490(5) .11(2) Uiso d D 1 . . H

loop_
_atom_site_aniso_label
_atom_site_aniso_U_11
_atom_site_aniso_U_22
_atom_site_aniso_U_33
_atom_site_aniso_U_12
_atom_site_aniso_U_13
_atom_site_aniso_U_23
Br1 .0415(2) .0325(2) .0391(2) .0034(2) .01750(18) -.0009(2)
Br2 .0587(5) .0560(4) .0591(5) .000 .0222(4) .000
N1 .0242(15) .0233(15) .0270(16) .0021(13) .0112(13) -.0005(13)
N2 .0365(17) .0279(16) .0287(16) .0022(14) .0183(15) .0015(14)
N3 .0247(16) .0249(15) .0254(16) -.0004(14) .0054(14) -.0010(14)
C1 .0297(19) .0325(18) .0298(19) -.0001(16) .0175(17) -.0006(16)
C2 .030(3) .030(3) .028(3) .000 .016(3) .000
C3 .033(2) .0192(17) .032(2) .0037(16) .0124(18) .0017(16)
C4 .075(3) .044(2) .018(2) .002(2) .014(2) .0042(18)
C5 .046(4) .026(3) .026(3) .000 .013(3) .000
C6 .041(2) .0252(19) .036(2) -.0013(17) .017(2) .0021(17)
C7 .035(2) .037(2) .029(2) -.0045(18) -.0104(18) -.0018(17)
C8 .029(3) .026(3) .032(3) .000 .002(3) .000
C9 .031(2) .0199(18) .034(2) -.0016(16) .0095(18) -.0030(16)
C10 .0250(19) .0159(16) .031(2) .0018(14) .0143(17) .0039(15)
C11 .025(2) .0186(18) .029(2) .0029(15) .0101(17) .0042(15)
C12 .035(2) .0170(17) .027(2) .0011(15) .0156(17) .0025(15)
C13 .030(2) .0142(17) .035(2) .0018(15) .0145(18) .0039(15)
C14 .031(2) .0134(16) .029(2) -.0004(15) .0082(17) -.0004(15)
C15 .028(2) .0164(17) .027(2) -.0001(15) .0102(17) .0009(15)
C16 .037(2) .042(2) .033(2) -.0016(19) .0123(19) .0013(19)
C17 .036(2) .051(2) .033(2) .004(2) .0123(19) .0009(19)
C18 .032(2) .050(2) .043(2) .0026(19) .017(2) .001(2)
O .110(3) .064(2) .049(2) -.007(3) -.004(2) -.004(2)

loop_
_atom_type_symbol
_atom_type_description
_atom_type_scat_dispersion_real
_atom_type_scat_dispersion_imag
_atom_type_scat_source
C C .0033 .0016 'International Tables Vol C Tables 4.2.6.8 and 6.1.1.4'
H H .0000 .0000 'International Tables Vol C Tables 4.2.6.8 and 6.1.1.4'
N N .0061 .0033 'International Tables Vol C Tables 4.2.6.8 and 6.1.1.4'
O O .0106 .0060 'International Tables Vol C Tables 4.2.6.8 and 6.1.1.4'
Br Br -.2901 2.4595 'International Tables Vol C Tables 4.2.6.8 and 6.1.1.4'

loop_
_geom_angle_atom_site_label_1
_geom_angle_atom_site_label_2
_geom_angle_atom_site_label_3
_geom_angle_site_symmetry_1
_geom_angle_site_symmetry_3
_geom_angle
C2 N1 C1 . . 108.3(3)
C2 N1 C3 . . 124.5(3)
C1 N1 C3 . . 127.2(3)
C5 N2 C4 . . 107.7(3)
C5 N2 C6 . . 125.2(3)
C4 N2 C6 . . 127.1(3)
C8 N3 C7 . . 107.4(3)
C8 N3 C9 . . 126.9(3)
C7 N3 C9 . . 125.6(3)
C1 C1 N1 4_565 . 107.25(17)
N1 C2 N1 . 4_565 108.9(4)
N1 C3 C10 . . 109.6(3)
C4 C4 N2 4_565 . 107.6(2)
N2 C5 N2 4_565 . 109.3(4)
N2 C6 C12 . . 110.1(3)
C7 C7 N3 4_565 . 107.69(19)
N3 C8 N3 . 4_565 109.8(4)
N3 C9 C14 . . 110.3(3)
C11 C10 C15 . . 121.2(3)
C11 C10 C3 . . 120.1(3)
C15 C10 C3 . . 118.6(3)
C10 C11 C12 . . 118.7(3)
C10 C11 C17 . . 120.9(3)
C12 C11 C17 . . 120.4(3)
C13 C12 C11 . . 121.1(3)
C13 C12 C6 . . 119.7(3)
C11 C12 C6 . . 119.1(3)
C14 C13 C12 . . 118.8(3)
C14 C13 C18 . . 121.0(3)
C12 C13 C18 . . 120.1(3)
C13 C14 C15 . . 121.3(3)
C13 C14 C9 . . 120.3(3)
C15 C14 C9 . . 118.4(3)
C10 C15 C14 . . 119.0(3)
C10 C15 C16 . . 120.4(3)
C14 C15 C16 . . 120.5(3)

loop_
_geom_bond_atom_site_label_1
_geom_bond_atom_site_label_2
_geom_bond_site_symmetry_2
_geom_bond_distance
_geom_bond_publ_flag
N1 C2 . 1.323(4) ?
N1 C1 . 1.362(4) ?
N1 C3 . 1.477(4) ?
N2 C5 . 1.329(4) ?
N2 C4 . 1.361(4) ?
N2 C6 . 1.480(4) ?
N3 C8 . 1.323(4) ?
N3 C7 . 1.365(4) ?
N3 C9 . 1.488(4) ?
C1 C1 4_565 1.344(6) ?
C2 N1 4_565 1.323(4) ?
C3 C10 . 1.524(5) ?
C4 C4 4_565 1.343(7) ?
C5 N2 4_565 1.329(4) ?
C6 C12 . 1.511(5) ?
C7 C7 4_565 1.335(7) ?
C8 N3 4_565 1.323(4) ?
C9 C14 . 1.520(5) ?
C10 C11 . 1.400(4) ?
C10 C15 . 1.404(4) ?
C11 C12 . 1.412(5) ?
C11 C17 . 1.511(5) ?
C12 C13 . 1.408(5) ?
C13 C14 . 1.397(5) ?
C13 C18 . 1.516(5) ?
C14 C15 . 1.404(5) ?
C15 C16 . 1.505(5) ?

loop_
_geom_hbond_atom_site_label_D
_geom_hbond_atom_site_label_H
_geom_hbond_atom_site_label_A
_geom_hbond_distance_DH
_geom_hbond_distance_HA
_geom_hbond_distance_DA
_geom_hbond_angle_DHA
O H1A Br1 .87(3) 2.46(3) 3.326(4) 173(5)
O H1B Br2 .83(2) 2.53(3) 3.326(4) 161(5)

loop_
_geom_torsion_atom_site_label_1
_geom_torsion_atom_site_label_2
_geom_torsion_atom_site_label_3
_geom_torsion_atom_site_label_4
_geom_torsion_site_symmetry_4
_geom_torsion
C2 N1 C1 C1 4_565 -.7(3)
C3 N1 C1 C1 4_565 179.2(3)
C1 N1 C2 N1 4_565 1.2(5)
C3 N1 C2 N1 4_565 -178.8(2)
C2 N1 C3 C10 . 42.2(5)
C1 N1 C3 C10 . -137.7(3)
C5 N2 C4 C4 4_565 -.4(3)
C6 N2 C4 C4 4_565 179.4(3)
C4 N2 C5 N2 4_565 .6(6)
C6 N2 C5 N2 4_565 -179.2(3)
C5 N2 C6 C12 . 36.3(5)
C4 N2 C6 C12 . -143.3(4)
C8 N3 C7 C7 4_565 .1(3)
C9 N3 C7 C7 4_565 -179.2(3)
C7 N3 C8 N3 4_565 -.2(5)
C9 N3 C8 N3 4_565 179.1(2)
C8 N3 C9 C14 . 3.1(5)
C7 N3 C9 C14 . -177.7(3)
N1 C3 C10 C11 . -101.5(3)
N1 C3 C10 C15 . 73.8(4)
C15 C10 C11 C12 . -.2(5)
C3 C10 C11 C12 . 175.0(3)
C15 C10 C11 C17 . -177.9(3)
C3 C10 C11 C17 . -2.6(5)
C10 C11 C12 C13 . 1.7(5)
C17 C11 C12 C13 . 179.4(3)
C10 C11 C12 C6 . -174.5(3)
C17 C11 C12 C6 . 3.2(5)
N2 C6 C12 C13 . -99.0(4)
N2 C6 C12 C11 . 77.3(4)
C11 C12 C13 C14 . -1.8(5)
C6 C12 C13 C14 . 174.4(3)
C11 C12 C13 C18 . -178.8(3)
C6 C12 C13 C18 . -2.6(5)
C12 C13 C14 C15 . .3(5)
C18 C13 C14 C15 . 177.3(3)
C12 C13 C14 C9 . -177.0(3)
C18 C13 C14 C9 . .0(5)
N3 C9 C14 C13 . 88.2(4)
N3 C9 C14 C15 . -89.2(4)
C11 C10 C15 C14 . -1.2(5)
C3 C10 C15 C14 . -176.5(3)
C11 C10 C15 C16 . 175.1(3)
C3 C10 C15 C16 . -.2(4)
C13 C14 C15 C10 . 1.2(5)
C9 C14 C15 C10 . 178.5(3)
C13 C14 C15 C16 . -175.2(3)
C9 C14 C15 C16 . 2.2(5)
